data_7051269
loop_
_publ_author_name
'Greener, Bryan'
'Foxon, Simon P.'
'Walton, Paul H.'

_publ_section_title
;
 Syntheses and structures of a range of metal complexes with the ligand
 cis,cis-1,3,5-(E,E)-tris(phenylpropenylideneamino)cyclohexane
;
_journal_issue 5
_journal_name_full 'New Journal of Chemistry'
_journal_page_first 269
_journal_paper_doi 10.1039/b000441n
_journal_volume 24
_journal_year 2000
_chemical_formula_moiety 'C33 H33 Cl N3 Zn 1+, C24 H20 B 1-, 3(C H2 Cl2)'
_chemical_formula_sum 'C60 H59 B Cl7 N3 Zn'
_chemical_formula_weight 1146.43
_chemical_melting_point 509.5(5)
_chemical_name_common '[Zn(Ph-protach)(Cl)]BPh4, (3)'
_chemical_name_systematic
; 
cis,cis-1,3,5-(E,E)-tri(phenyl-propenylideneamino)cyclohexane zinc(II)
chloride tetraphenylborate, (3)
{tri(phenyl-propenylideneamino)cyclohexane = (Ph-protach)}
;
_space_group_IT_number 2
_symmetry_cell_setting triclinic
_symmetry_space_group_name_Hall '-P 1'
_symmetry_space_group_name_H-M 'P -1'
_atom_sites_solution_hydrogens geom
_atom_sites_solution_primary direct
_atom_sites_solution_secondary difmap
_audit_creation_method SHELXL-97
_cell_angle_alpha 99.61(6)
_cell_angle_beta 103.87(7)
_cell_angle_gamma 76.73(4)
_cell_formula_units_Z 2
_cell_length_a 15.222(10)
_cell_length_b 19.097(9)
_cell_length_c 10.784(10)
_cell_measurement_reflns_used 20
_cell_measurement_temperature 293(2)
_cell_volume 2941(4)
_computing_cell_refinement 'AFC/MSC (Diffractometer Control)'
_computing_data_collection 'AFC/MSC (Diffractometer Control)'
_computing_data_reduction 'teXsan (Molecular Structure Corporation, 1992)'
_computing_molecular_graphics teXsan
_computing_publication_material SHELXL-97
_computing_structure_refinement 'SHELXL-97 (Sheldrick, 1997)'
_computing_structure_solution 'SAPI91 (Rigaku Corporation, 1993)'
_diffrn_ambient_temperature 293(2)
_diffrn_measured_fraction_theta_full 0.864
_diffrn_measured_fraction_theta_max 0.864
_diffrn_measurement_device 'four-circle diffractometer'
_diffrn_measurement_device_type 'Rigaku AFC6S'
_diffrn_measurement_method \w--2\q
_diffrn_radiation_monochromator graphite
_diffrn_radiation_probe x-ray
_diffrn_radiation_source 'fine-focus sealed tube'
_diffrn_radiation_type MoK\a
_diffrn_radiation_wavelength 0.71069
_diffrn_reflns_av_R_equivalents 0.0000
_diffrn_reflns_av_sigmaI/netI 0.0725
_diffrn_reflns_limit_h_max 16
_diffrn_reflns_limit_h_min 0
_diffrn_reflns_limit_k_max 22
_diffrn_reflns_limit_k_min -21
_diffrn_reflns_limit_l_max 12
_diffrn_reflns_limit_l_min -12
_diffrn_reflns_number 9459
_diffrn_reflns_theta_full 25.06
_diffrn_reflns_theta_max 25.06
_diffrn_reflns_theta_min 2.64
_diffrn_source_current 30
_diffrn_source_voltage 50
_diffrn_standards_decay_% 0.186
_diffrn_standards_interval_count 150
_diffrn_standards_number 3
_exptl_absorpt_coefficient_mu 0.775
_exptl_absorpt_correction_T_max 1.000
_exptl_absorpt_correction_T_min 0.880
_exptl_absorpt_correction_type psi-scan
_exptl_absorpt_process_details '(North, Phillips & Mathews, 1968)'
_exptl_crystal_colour colourless
_exptl_crystal_density_diffrn 1.294
_exptl_crystal_density_meas ?
_exptl_crystal_description block
_exptl_crystal_F_000 1188
_exptl_crystal_size_max 0.7
_exptl_crystal_size_mid 0.3
_exptl_crystal_size_min 0.1
_refine_diff_density_max 0.560
_refine_diff_density_min -0.511
_refine_diff_density_rms 0.072
_refine_ls_extinction_method none
_refine_ls_goodness_of_fit_ref 0.986
_refine_ls_hydrogen_treatment mixed
_refine_ls_matrix_type full
_refine_ls_number_parameters 649
_refine_ls_number_reflns 9028
_refine_ls_number_restraints 15
_refine_ls_restrained_S_all 1.000
_refine_ls_R_factor_all 0.1414
_refine_ls_R_factor_gt 0.0733
_refine_ls_shift/su_max 0.000
_refine_ls_shift/su_mean 0.000
_refine_ls_structure_factor_coef Fsqd
_refine_ls_weighting_details 'calc w=1/[\s^2^(Fo^2^)+(0.1117P)^2^+5.0561P] where P=(Fo^2^+2Fc^2^)/3'
_refine_ls_weighting_scheme calc
_refine_ls_wR_factor_gt 0.1853
_refine_ls_wR_factor_ref 0.2276
_reflns_number_gt 5460
_reflns_number_total 9028
_reflns_threshold_expression I>2\s(I)
_cod_data_source_file b000441n.txt
_cod_data_source_block 3
_cod_depositor_comments
;
The following automatic conversions were performed:

'_chemical_melting_point' value '509-510' was changed to '509.5(5)' -
the average value was taken and precision was estimated.

Automatic conversion script
Id: cif_fix_values 1569 2011-02-09 13:29:24Z adriana 
;
_cod_database_code 7051269

loop_
_symmetry_equiv_pos_as_xyz
'x, y, z'
'-x, -y, -z'

loop_
_atom_site_label
_atom_site_type_symbol
_atom_site_fract_x
_atom_site_fract_y
_atom_site_fract_z
_atom_site_U_iso_or_equiv
_atom_site_adp_type
_atom_site_occupancy
_atom_site_symmetry_multiplicity
_atom_site_calc_flag
_atom_site_refinement_flags
_atom_site_disorder_assembly
_atom_site_disorder_group
Zn1 Zn 0.26572(5) 0.18846(4) 0.39513(7) 0.0536(3) Uani 1 1 d . . .
C59 C 0.3022(15) 0.4164(9) 0.307(2) 0.283(12) Uani 1 1 d D . .
H59A H 0.3540 0.3761 0.3036 0.340 Uiso 1 1 calc R . .
H59B H 0.2994 0.4502 0.2473 0.340 Uiso 1 1 calc R . .
Cl2 Cl 0.1882(4) 0.3888(3) 0.2960(8) 0.288(3) Uani 1 1 d D . .
Cl5 Cl 0.5752(7) 0.3939(4) 0.4288(7) 0.365(5) Uani 1 1 d D . .
Cl4 Cl 0.5961(7) 0.4013(4) 0.6884(6) 0.366(5) Uani 1 1 d D . .
Cl1 Cl 0.39582(11) 0.22462(10) 0.48032(18) 0.0769(5) Uani 1 1 d . . .
Cl6 Cl 0.9585(4) 0.4297(3) 0.3443(6) 0.233(2) Uani 1 1 d D . .
Cl7 Cl 0.8263(3) 0.3494(2) 0.3405(4) 0.1984(17) Uani 1 1 d D . .
N1 N 0.2116(3) 0.1898(3) 0.2042(5) 0.0567(13) Uani 1 1 d . . .
N2 N 0.1461(3) 0.2320(3) 0.4576(5) 0.0508(12) Uani 1 1 d . . .
N3 N 0.2505(3) 0.0862(3) 0.4038(5) 0.0579(13) Uani 1 1 d . . .
C1 C 0.9257(4) 0.2783(3) 0.7981(5) 0.0479(14) Uani 1 1 d . . .
C2 C 0.9701(5) 0.3072(4) 0.9181(6) 0.0661(18) Uani 1 1 d . . .
H2 H 0.9917 0.2770 0.9828 0.079 Uiso 1 1 calc R . .
C3 C 0.9840(6) 0.3773(4) 0.9474(8) 0.082(2) Uani 1 1 d . . .
H3 H 1.0127 0.3938 1.0298 0.098 Uiso 1 1 calc R . .
C4 C 0.9548(6) 0.4221(4) 0.8529(9) 0.087(2) Uani 1 1 d . . .
H4 H 0.9643 0.4694 0.8707 0.105 Uiso 1 1 calc R . .
C5 C 0.9118(6) 0.3974(4) 0.7322(9) 0.088(2) Uani 1 1 d . . .
H5 H 0.8921 0.4279 0.6680 0.105 Uiso 1 1 calc R . .
C6 C 0.8974(5) 0.3265(3) 0.7058(7) 0.0657(17) Uani 1 1 d . . .
H6 H 0.8677 0.3107 0.6234 0.079 Uiso 1 1 calc R . .
C7 C 0.7562(6) 0.1831(4) 0.4169(6) 0.078(2) Uani 1 1 d . . .
H7 H 0.7629 0.1861 0.3346 0.094 Uiso 1 1 calc R . .
C8 C 0.7390(4) 0.1768(4) 0.6605(6) 0.0608(16) Uani 1 1 d . . .
H8 H 0.7309 0.1746 0.7424 0.073 Uiso 1 1 calc R . .
C9 C 0.8249(4) 0.1834(3) 0.6470(5) 0.0482(14) Uani 1 1 d . . .
C10 C 0.8314(5) 0.1842(4) 0.5198(6) 0.0656(17) Uani 1 1 d . . .
H10 H 0.8882 0.1856 0.5035 0.079 Uiso 1 1 calc R . .
C11 C 0.8322(4) 0.2169(3) 0.9710(6) 0.0582(16) Uani 1 1 d . . .
H11 H 0.8107 0.2645 0.9523 0.070 Uiso 1 1 calc R . .
C12 C 0.8898(4) 0.1697(3) 0.8966(5) 0.0454(13) Uani 1 1 d . . .
C13 C 0.9189(4) 0.0999(3) 0.9341(5) 0.0502(14) Uani 1 1 d . . .
H13 H 0.9578 0.0659 0.8889 0.060 Uiso 1 1 calc R . .
C14 C 0.8369(4) 0.1264(4) 1.1040(6) 0.0617(17) Uani 1 1 d . . .
H14 H 0.8197 0.1127 1.1722 0.074 Uiso 1 1 calc R . .
C15 C 0.8933(4) 0.0783(3) 1.0345(6) 0.0566(15) Uani 1 1 d . . .
H15 H 0.9146 0.0310 1.0545 0.068 Uiso 1 1 calc R . .
C16 C 0.8058(5) 0.1961(4) 1.0705(6) 0.0672(18) Uani 1 1 d . . .
H16 H 0.7665 0.2293 1.1160 0.081 Uiso 1 1 calc R . .
C17 C 1.0098(4) 0.0680(3) 0.6770(6) 0.0551(15) Uani 1 1 d . . .
H17 H 0.9537 0.0532 0.6449 0.066 Uiso 1 1 calc R . .
C18 C 1.0085(4) 0.1398(3) 0.7375(5) 0.0455(13) Uani 1 1 d . . .
C19 C 1.0947(4) 0.1587(3) 0.7735(5) 0.0538(15) Uani 1 1 d . . .
H19 H 1.0985 0.2060 0.8089 0.065 Uiso 1 1 calc R . .
C20 C 1.1760(4) 0.1092(4) 0.7585(6) 0.0670(18) Uani 1 1 d . . .
H20 H 1.2324 0.1240 0.7846 0.080 Uiso 1 1 calc R . .
C21 C 1.1731(5) 0.0388(4) 0.7056(6) 0.0639(18) Uani 1 1 d . . .
H21 H 1.2273 0.0054 0.6988 0.077 Uiso 1 1 calc R . .
C22 C 1.0892(4) 0.0189(3) 0.6633(6) 0.0585(16) Uani 1 1 d . . .
H22 H 1.0859 -0.0280 0.6249 0.070 Uiso 1 1 calc R . .
C23 C 0.6719(6) 0.1775(4) 0.4359(7) 0.077(2) Uani 1 1 d . . .
H23 H 0.6215 0.1766 0.3674 0.093 Uiso 1 1 calc R . .
C24 C 0.6644(5) 0.1734(4) 0.5574(8) 0.079(2) Uani 1 1 d . . .
H24 H 0.6085 0.1682 0.5718 0.095 Uiso 1 1 calc R . .
C25 C 0.1596(4) 0.0712(4) 0.3307(6) 0.0602(16) Uani 1 1 d . . .
H25 H 0.1587 0.0204 0.3340 0.072 Uiso 1 1 calc R . .
C26 C 0.1428(4) 0.0835(3) 0.1920(6) 0.0639(17) Uani 1 1 d . . .
H26A H 0.0908 0.0621 0.1443 0.077 Uiso 1 1 calc R . .
H26B H 0.1965 0.0579 0.1580 0.077 Uiso 1 1 calc R . .
C27 C 0.0838(4) 0.1193(3) 0.3952(6) 0.0598(17) Uani 1 1 d . . .
H27A H 0.0265 0.1023 0.3593 0.072 Uiso 1 1 calc R . .
H27B H 0.0999 0.1140 0.4863 0.072 Uiso 1 1 calc R . .
C28 C 0.0678(4) 0.1994(3) 0.3796(6) 0.0574(16) Uani 1 1 d . . .
H28 H 0.0120 0.2243 0.4110 0.069 Uiso 1 1 calc R . .
C29 C 0.0522(4) 0.2104(3) 0.2379(6) 0.0582(16) Uani 1 1 d . . .
H29A H -0.0083 0.2012 0.1941 0.070 Uiso 1 1 calc R . .
H29B H 0.0523 0.2606 0.2329 0.070 Uiso 1 1 calc R . .
C30 C 0.1235(4) 0.1624(4) 0.1673(6) 0.0596(16) Uani 1 1 d . . .
H30 H 0.0997 0.1645 0.0748 0.072 Uiso 1 1 calc R . .
C31 C 0.2406(5) 0.2071(4) 0.1130(6) 0.0674(18) Uani 1 1 d . . .
H31 H 0.2032 0.2032 0.0312 0.081 Uiso 1 1 calc R . .
C32 C 0.3240(5) 0.2315(4) 0.1244(7) 0.0692(18) Uani 1 1 d . . .
H32 H 0.3616 0.2402 0.2049 0.083 Uiso 1 1 calc R . .
C33 C 0.3479(5) 0.2420(4) 0.0176(8) 0.079(2) Uani 1 1 d . . .
H33 H 0.3054 0.2346 -0.0588 0.095 Uiso 1 1 calc R . .
C34 C 0.4302(6) 0.2629(4) 0.0049(9) 0.086(2) Uani 1 1 d . . .
C35 C 0.4501(7) 0.2541(5) -0.1177(10) 0.109(3) Uani 1 1 d . . .
H35 H 0.4116 0.2338 -0.1883 0.131 Uiso 1 1 calc R . .
C36 C 0.4879(6) 0.2908(6) 0.1060(11) 0.112(3) Uani 1 1 d . . .
H36 H 0.4760 0.2956 0.1880 0.134 Uiso 1 1 calc R . .
C37 C 0.1322(4) 0.2774(4) 0.5556(6) 0.0618(16) Uani 1 1 d . . .
H37 H 0.0742 0.2862 0.5755 0.074 Uiso 1 1 calc R . .
C38 C 0.1994(5) 0.3157(4) 0.6371(6) 0.0661(17) Uani 1 1 d . . .
H38 H 0.2580 0.3074 0.6191 0.079 Uiso 1 1 calc R . .
C39 C 0.1809(5) 0.3621(4) 0.7367(7) 0.0730(19) Uani 1 1 d . . .
H39 H 0.1236 0.3655 0.7558 0.088 Uiso 1 1 calc R . .
C40 C 0.2402(5) 0.4093(4) 0.8213(7) 0.077(2) Uani 1 1 d . . .
C41 C 0.3226(6) 0.4156(4) 0.7967(8) 0.090(2) Uani 1 1 d . . .
H41 H 0.3430 0.3881 0.7256 0.108 Uiso 1 1 calc R . .
C42 C 0.3756(7) 0.4620(6) 0.8754(12) 0.121(3) Uani 1 1 d . . .
H42 H 0.4304 0.4664 0.8565 0.145 Uiso 1 1 calc R . .
C43 C 0.3471(8) 0.5009(6) 0.9803(12) 0.124(4) Uani 1 1 d . . .
H43 H 0.3835 0.5313 1.0345 0.148 Uiso 1 1 calc R . .
C44 C 0.2675(9) 0.4963(6) 1.0074(10) 0.132(4) Uani 1 1 d . . .
H44 H 0.2482 0.5242 1.0790 0.159 Uiso 1 1 calc R . .
C45 C 0.2135(6) 0.4498(5) 0.9286(8) 0.103(3) Uani 1 1 d . . .
H45 H 0.1588 0.4461 0.9488 0.123 Uiso 1 1 calc R . .
C46 C 0.3035(4) 0.0371(4) 0.4714(6) 0.0593(16) Uani 1 1 d . . .
H46 H 0.2859 -0.0073 0.4620 0.071 Uiso 1 1 calc R . .
C47 C 0.3880(4) 0.0466(4) 0.5601(6) 0.0625(17) Uani 1 1 d . . .
H47 H 0.4122 0.0871 0.5603 0.075 Uiso 1 1 calc R . .
C48 C 0.4328(4) -0.0013(3) 0.6423(7) 0.0644(17) Uani 1 1 d . . .
H48 H 0.4107 -0.0440 0.6313 0.077 Uiso 1 1 calc R . .
C49 C 0.5121(4) 0.0054(4) 0.7475(6) 0.0604(16) Uani 1 1 d . . .
C50 C 0.5406(5) -0.0443(4) 0.8364(8) 0.081(2) Uani 1 1 d . . .
H50 H 0.5115 -0.0836 0.8234 0.097 Uiso 1 1 calc R . .
C51 C 0.5591(5) 0.0619(4) 0.7693(7) 0.081(2) Uani 1 1 d . . .
H51 H 0.5429 0.0958 0.7109 0.097 Uiso 1 1 calc R . .
C52 C 0.6293(6) 0.0689(5) 0.8752(8) 0.093(3) Uani 1 1 d . . .
H52 H 0.6600 0.1072 0.8879 0.112 Uiso 1 1 calc R . .
C53 C 0.6536(5) 0.0198(5) 0.9610(8) 0.087(2) Uani 1 1 d . . .
H53 H 0.7004 0.0255 1.0330 0.104 Uiso 1 1 calc R . .
C54 C 0.6111(5) -0.0377(5) 0.9444(8) 0.083(2) Uani 1 1 d . . .
H54 H 0.6287 -0.0714 1.0033 0.100 Uiso 1 1 calc R . .
C55 C 0.5265(10) 0.2755(7) -0.1332(15) 0.144(5) Uani 1 1 d . . .
H55 H 0.5392 0.2706 -0.2147 0.173 Uiso 1 1 calc R . .
C56 C 0.5846(8) 0.3044(8) -0.0277(19) 0.153(6) Uani 1 1 d . . .
H56 H 0.6370 0.3181 -0.0383 0.183 Uiso 1 1 calc R . .
C57 C 0.5657(8) 0.3127(7) 0.0894(14) 0.147(5) Uani 1 1 d . . .
H57 H 0.6043 0.3331 0.1599 0.177 Uiso 1 1 calc R . .
C58 C 0.625(2) 0.3642(8) 0.5681(15) 0.339(18) Uani 1 1 d D . .
H58A H 0.6189 0.3142 0.5603 0.407 Uiso 1 1 calc R . .
H58B H 0.6907 0.3636 0.5806 0.407 Uiso 1 1 calc R . .
Cl3 Cl 0.2924(9) 0.4576(6) 0.4646(11) 0.449(7) Uani 1 1 d D . .
C60 C 0.8563(10) 0.3994(9) 0.2627(16) 0.215(8) Uani 1 1 d D . .
H60A H 0.8068 0.4411 0.2459 0.258 Uiso 1 1 calc R . .
H60B H 0.8655 0.3728 0.1804 0.258 Uiso 1 1 calc R . .
B1 B 0.9126(5) 0.1936(4) 0.7695(6) 0.0480(16) Uani 1 1 d . . .

loop_
_atom_site_aniso_label
_atom_site_aniso_U_11
_atom_site_aniso_U_22
_atom_site_aniso_U_33
_atom_site_aniso_U_23
_atom_site_aniso_U_13
_atom_site_aniso_U_12
Zn1 0.0427(4) 0.0631(5) 0.0556(4) 0.0090(3) 0.0029(3) -0.0182(3)
C59 0.30(3) 0.139(14) 0.35(3) -0.079(17) 0.08(2) 0.006(15)
Cl2 0.221(5) 0.151(4) 0.482(11) 0.061(5) 0.044(6) -0.033(4)
Cl5 0.474(13) 0.325(9) 0.236(7) -0.004(6) 0.076(8) 0.018(8)
Cl4 0.658(16) 0.298(8) 0.213(6) -0.020(5) 0.222(8) -0.137(9)
Cl1 0.0493(9) 0.0899(13) 0.0911(13) 0.0141(10) -0.0044(9) -0.0309(9)
Cl6 0.188(4) 0.204(5) 0.306(6) 0.038(4) 0.022(4) -0.063(4)
Cl7 0.240(5) 0.177(4) 0.187(4) 0.021(3) 0.044(3) -0.059(3)
N1 0.051(3) 0.066(3) 0.056(3) 0.010(3) 0.011(2) -0.016(3)
N2 0.047(3) 0.057(3) 0.047(3) 0.008(2) 0.003(2) -0.013(2)
N3 0.045(3) 0.067(3) 0.062(3) 0.011(3) 0.006(2) -0.015(3)
C1 0.044(3) 0.051(3) 0.050(3) 0.007(3) 0.013(3) -0.007(3)
C2 0.083(5) 0.060(4) 0.055(4) 0.003(3) 0.008(3) -0.022(4)
C3 0.106(6) 0.065(5) 0.076(5) -0.014(4) 0.019(4) -0.033(4)
C4 0.093(6) 0.055(5) 0.115(7) -0.001(5) 0.026(5) -0.023(4)
C5 0.104(6) 0.065(5) 0.099(6) 0.032(4) 0.013(5) -0.017(4)
C6 0.075(5) 0.054(4) 0.066(4) 0.013(3) 0.006(3) -0.012(3)
C7 0.105(6) 0.081(5) 0.041(4) 0.000(3) 0.010(4) -0.014(5)
C8 0.052(4) 0.075(4) 0.058(4) 0.016(3) 0.006(3) -0.019(3)
C9 0.053(4) 0.048(3) 0.044(3) 0.009(3) 0.011(3) -0.007(3)
C10 0.064(4) 0.077(5) 0.056(4) 0.002(3) 0.019(3) -0.012(3)
C11 0.061(4) 0.057(4) 0.055(4) 0.013(3) 0.018(3) 0.002(3)
C12 0.043(3) 0.055(4) 0.039(3) 0.008(3) 0.008(2) -0.009(3)
C13 0.049(3) 0.057(4) 0.046(3) 0.005(3) 0.014(3) -0.008(3)
C14 0.062(4) 0.078(5) 0.051(4) 0.016(3) 0.015(3) -0.016(4)
C15 0.063(4) 0.059(4) 0.051(4) 0.009(3) 0.012(3) -0.015(3)
C16 0.069(4) 0.077(5) 0.057(4) 0.004(3) 0.030(3) -0.001(4)
C17 0.062(4) 0.057(4) 0.055(4) 0.003(3) 0.027(3) -0.017(3)
C18 0.048(3) 0.052(3) 0.039(3) 0.008(3) 0.013(3) -0.010(3)
C19 0.049(4) 0.061(4) 0.048(3) 0.006(3) 0.006(3) -0.009(3)
C20 0.046(4) 0.092(5) 0.056(4) 0.007(4) 0.005(3) -0.007(4)
C21 0.061(4) 0.070(5) 0.055(4) 0.013(3) 0.023(3) 0.011(4)
C22 0.064(4) 0.056(4) 0.059(4) 0.009(3) 0.030(3) 0.000(3)
C23 0.081(5) 0.075(5) 0.064(5) 0.010(4) -0.009(4) -0.017(4)
C24 0.061(4) 0.092(6) 0.085(6) 0.020(4) -0.001(4) -0.027(4)
C25 0.050(4) 0.062(4) 0.068(4) 0.014(3) -0.006(3) -0.024(3)
C26 0.053(4) 0.066(4) 0.071(4) 0.001(3) 0.002(3) -0.023(3)
C27 0.045(3) 0.068(4) 0.073(4) 0.023(3) 0.004(3) -0.022(3)
C28 0.041(3) 0.072(4) 0.062(4) 0.010(3) 0.008(3) -0.018(3)
C29 0.045(3) 0.061(4) 0.066(4) 0.016(3) -0.002(3) -0.013(3)
C30 0.052(4) 0.079(5) 0.048(3) 0.011(3) -0.002(3) -0.026(3)
C31 0.067(4) 0.081(5) 0.057(4) 0.013(3) 0.005(3) -0.025(4)
C32 0.069(4) 0.079(5) 0.067(4) 0.013(4) 0.017(4) -0.022(4)
C33 0.081(5) 0.087(5) 0.078(5) 0.017(4) 0.024(4) -0.020(4)
C34 0.080(6) 0.084(6) 0.102(6) 0.023(5) 0.035(5) -0.012(4)
C35 0.124(8) 0.106(7) 0.122(8) 0.032(6) 0.073(7) -0.008(6)
C36 0.088(6) 0.140(9) 0.124(8) 0.032(7) 0.028(6) -0.039(6)
C37 0.054(4) 0.069(4) 0.062(4) 0.008(3) 0.011(3) -0.014(3)
C38 0.063(4) 0.070(4) 0.064(4) -0.001(4) 0.014(3) -0.015(3)
C39 0.076(5) 0.072(5) 0.070(5) -0.004(4) 0.017(4) -0.021(4)
C40 0.079(5) 0.078(5) 0.070(5) -0.006(4) 0.010(4) -0.022(4)
C41 0.076(5) 0.087(6) 0.101(6) -0.009(5) 0.015(5) -0.020(5)
C42 0.084(6) 0.110(8) 0.155(10) -0.026(7) 0.019(6) -0.029(6)
C43 0.096(7) 0.110(8) 0.147(10) -0.022(7) -0.002(7) -0.042(6)
C44 0.136(9) 0.133(9) 0.110(8) -0.056(7) 0.020(7) -0.047(8)
C45 0.097(6) 0.123(7) 0.081(6) -0.027(5) 0.019(5) -0.036(6)
C46 0.053(4) 0.061(4) 0.064(4) 0.009(3) 0.008(3) -0.016(3)
C47 0.047(4) 0.061(4) 0.080(5) 0.013(3) 0.010(3) -0.011(3)
C48 0.051(4) 0.054(4) 0.083(5) 0.014(3) 0.009(3) -0.003(3)
C49 0.048(4) 0.063(4) 0.065(4) 0.013(3) 0.005(3) -0.002(3)
C50 0.072(5) 0.072(5) 0.093(6) 0.025(4) 0.003(4) -0.008(4)
C51 0.075(5) 0.079(5) 0.086(5) 0.029(4) -0.004(4) -0.019(4)
C52 0.081(5) 0.103(6) 0.095(6) 0.029(5) -0.012(5) -0.035(5)
C53 0.068(5) 0.098(6) 0.080(5) 0.009(5) -0.001(4) -0.006(5)
C54 0.073(5) 0.087(6) 0.083(5) 0.032(4) 0.001(4) -0.001(4)
C55 0.128(10) 0.136(10) 0.199(15) 0.071(10) 0.107(11) 0.022(8)
C56 0.072(7) 0.148(11) 0.27(2) 0.101(13) 0.075(10) 0.008(7)
C57 0.092(8) 0.198(13) 0.171(12) 0.060(10) 0.045(8) -0.024(8)
C58 0.71(5) 0.128(12) 0.119(12) 0.017(10) 0.10(2) 0.04(2)
Cl3 0.584(19) 0.308(10) 0.404(13) 0.132(9) -0.042(13) -0.071(11)
C60 0.154(13) 0.267(19) 0.244(18) 0.167(16) 0.002(12) -0.025(13)
B1 0.048(4) 0.050(4) 0.047(4) 0.008(3) 0.013(3) -0.006(3)

loop_
_atom_type_symbol
_atom_type_description
_atom_type_scat_dispersion_real
_atom_type_scat_dispersion_imag
_atom_type_scat_source
C C 0.0033 0.0016 'International Tables Vol C Tables 4.2.6.8 and 6.1.1.4'
H H 0.0000 0.0000 'International Tables Vol C Tables 4.2.6.8 and 6.1.1.4'
N N 0.0061 0.0033 'International Tables Vol C Tables 4.2.6.8 and 6.1.1.4'
Zn Zn 0.2839 1.4301 'International Tables Vol C Tables 4.2.6.8 and 6.1.1.4'
B B 0.0013 0.0007 'International Tables Vol C Tables 4.2.6.8 and 6.1.1.4'
Cl Cl 0.1484 0.1585 'International Tables Vol C Tables 4.2.6.8 and 6.1.1.4'

loop_
_geom_angle_atom_site_label_1
_geom_angle_atom_site_label_2
_geom_angle_atom_site_label_3
_geom_angle
_geom_angle_site_symmetry_1
_geom_angle_site_symmetry_3
_geom_angle_publ_flag
N1 Zn1 N3 96.3(2) . . ?
N1 Zn1 N2 97.1(2) . . ?
N3 Zn1 N2 91.1(2) . . ?
N1 Zn1 Cl1 120.20(16) . . ?
N3 Zn1 Cl1 121.81(16) . . ?
N2 Zn1 Cl1 123.23(15) . . ?
Cl3 C59 Cl2 86.2(11) . . ?
C31 N1 C30 116.8(5) . . ?
C31 N1 Zn1 132.1(4) . . ?
C30 N1 Zn1 111.0(4) . . ?
C37 N2 C28 118.1(5) . . ?
C37 N2 Zn1 129.7(4) . . ?
C28 N2 Zn1 112.0(4) . . ?
C46 N3 C25 117.2(5) . . ?
C46 N3 Zn1 129.6(4) . . ?
C25 N3 Zn1 112.8(4) . . ?
C6 C1 C2 114.2(6) . . ?
C6 C1 B1 123.9(5) . . ?
C2 C1 B1 121.9(5) . . ?
C3 C2 C1 124.5(7) . . ?
C4 C3 C2 118.7(7) . . ?
C3 C4 C5 120.2(7) . . ?
C4 C5 C6 119.9(7) . . ?
C5 C6 C1 122.5(7) . . ?
C23 C7 C10 120.5(7) . . ?
C9 C8 C24 123.2(6) . . ?
C8 C9 C10 114.3(6) . . ?
C8 C9 B1 123.9(5) . . ?
C10 C9 B1 121.7(5) . . ?
C7 C10 C9 122.7(6) . . ?
C16 C11 C12 122.9(6) . . ?
C11 C12 C13 113.7(5) . . ?
C11 C12 B1 122.0(5) . . ?
C13 C12 B1 124.0(5) . . ?
C15 C13 C12 124.0(5) . . ?
C15 C14 C16 118.3(6) . . ?
C14 C15 C13 120.0(6) . . ?
C11 C16 C14 121.1(6) . . ?
C22 C17 C18 123.6(6) . . ?
C19 C18 C17 114.1(5) . . ?
C19 C18 B1 124.0(5) . . ?
C17 C18 B1 121.8(5) . . ?
C18 C19 C20 122.5(6) . . ?
C21 C20 C19 120.5(6) . . ?
C22 C21 C20 118.8(6) . . ?
C21 C22 C17 120.3(6) . . ?
C24 C23 C7 118.3(7) . . ?
C23 C24 C8 120.9(7) . . ?
N3 C25 C26 111.7(5) . . ?
N3 C25 C27 108.9(5) . . ?
C26 C25 C27 110.7(5) . . ?
C25 C26 C30 115.5(5) . . ?
C28 C27 C25 114.1(5) . . ?
N2 C28 C27 110.8(5) . . ?
N2 C28 C29 110.6(5) . . ?
C27 C28 C29 111.0(5) . . ?
C30 C29 C28 114.5(5) . . ?
N1 C30 C29 110.3(5) . . ?
N1 C30 C26 109.4(5) . . ?
C29 C30 C26 112.8(5) . . ?
N1 C31 C32 126.7(6) . . ?
C33 C32 C31 119.3(7) . . ?
C32 C33 C34 129.1(8) . . ?
C36 C34 C35 119.1(9) . . ?
C36 C34 C33 122.4(8) . . ?
C35 C34 C33 118.5(9) . . ?
C55 C35 C34 119.8(11) . . ?
C34 C36 C57 120.8(11) . . ?
N2 C37 C38 124.8(6) . . ?
C39 C38 C37 122.0(7) . . ?
C38 C39 C40 127.7(7) . . ?
C45 C40 C41 117.6(7) . . ?
C45 C40 C39 119.9(7) . . ?
C41 C40 C39 122.5(7) . . ?
C40 C41 C42 121.3(8) . . ?
C43 C42 C41 119.4(10) . . ?
C44 C43 C42 121.1(10) . . ?
C43 C44 C45 120.0(10) . . ?
C40 C45 C44 120.6(9) . . ?
N3 C46 C47 124.3(6) . . ?
C48 C47 C46 121.7(6) . . ?
C47 C48 C49 127.7(6) . . ?
C51 C49 C50 116.6(6) . . ?
C51 C49 C48 123.5(6) . . ?
C50 C49 C48 119.8(6) . . ?
C49 C50 C54 122.5(7) . . ?
C52 C51 C49 121.5(7) . . ?
C53 C52 C51 119.8(8) . . ?
C52 C53 C54 121.8(8) . . ?
C53 C54 C50 117.8(7) . . ?
C35 C55 C56 120.1(13) . . ?
C57 C56 C55 120.1(12) . . ?
C56 C57 C36 120.1(13) . . ?
Cl4 C58 Cl5 121.0(14) . . ?
Cl7 C60 Cl6 112.9(8) . . ?
C1 B1 C12 109.8(5) . . ?
C1 B1 C18 109.9(5) . . ?
C12 B1 C18 108.9(5) . . ?
C1 B1 C9 110.7(5) . . ?
C12 B1 C9 107.8(5) . . ?
C18 B1 C9 109.8(5) . . ?

loop_
_geom_bond_atom_site_label_1
_geom_bond_atom_site_label_2
_geom_bond_distance
_geom_bond_site_symmetry_2
_geom_bond_publ_flag
Zn1 N1 2.028(5) . ?
Zn1 N3 2.039(5) . ?
Zn1 N2 2.041(5) . ?
Zn1 Cl1 2.188(2) . ?
C59 Cl3 1.779(18) . ?
C59 Cl2 1.90(2) . ?
Cl5 C58 1.643(16) . ?
Cl4 C58 1.486(16) . ?
Cl6 C60 1.765(14) . ?
Cl7 C60 1.573(13) . ?
N1 C31 1.287(8) . ?
N1 C30 1.492(7) . ?
N2 C37 1.277(8) . ?
N2 C28 1.484(7) . ?
N3 C46 1.288(8) . ?
N3 C25 1.483(7) . ?
C1 C6 1.394(8) . ?
C1 C2 1.396(8) . ?
C1 B1 1.645(9) . ?
C2 C3 1.375(9) . ?
C3 C4 1.366(11) . ?
C4 C5 1.369(11) . ?
C5 C6 1.392(9) . ?
C7 C23 1.376(10) . ?
C7 C10 1.392(9) . ?
C8 C9 1.386(8) . ?
C8 C24 1.391(9) . ?
C9 C10 1.402(8) . ?
C9 B1 1.659(9) . ?
C11 C16 1.376(8) . ?
C11 C12 1.399(8) . ?
C12 C13 1.401(8) . ?
C12 B1 1.647(8) . ?
C13 C15 1.385(8) . ?
C14 C15 1.364(9) . ?
C14 C16 1.383(9) . ?
C17 C22 1.371(8) . ?
C17 C18 1.416(8) . ?
C18 C19 1.388(8) . ?
C18 B1 1.656(9) . ?
C19 C20 1.400(9) . ?
C20 C21 1.375(9) . ?
C21 C22 1.368(9) . ?
C23 C24 1.359(10) . ?
C25 C26 1.505(9) . ?
C25 C27 1.532(9) . ?
C26 C30 1.523(9) . ?
C27 C28 1.525(8) . ?
C28 C29 1.532(8) . ?
C29 C30 1.518(9) . ?
C31 C32 1.422(9) . ?
C32 C33 1.346(9) . ?
C33 C34 1.441(10) . ?
C34 C36 1.344(12) . ?
C34 C35 1.400(11) . ?
C35 C55 1.371(14) . ?
C36 C57 1.402(14) . ?
C37 C38 1.432(9) . ?
C38 C39 1.316(9) . ?
C39 C40 1.471(9) . ?
C40 C45 1.373(10) . ?
C40 C41 1.377(11) . ?
C41 C42 1.379(11) . ?
C42 C43 1.350(13) . ?
C43 C44 1.338(14) . ?
C44 C45 1.391(12) . ?
C46 C47 1.436(9) . ?
C47 C48 1.334(9) . ?
C48 C49 1.458(9) . ?
C49 C51 1.387(9) . ?
C49 C50 1.387(9) . ?
C50 C54 1.392(10) . ?
C51 C52 1.376(10) . ?
C52 C53 1.356(11) . ?
C53 C54 1.365(11) . ?
C55 C56 1.383(18) . ?
C56 C57 1.338(17) . ?

loop_
_geom_torsion_atom_site_label_1
_geom_torsion_atom_site_label_2
_geom_torsion_atom_site_label_3
_geom_torsion_atom_site_label_4
_geom_torsion
_geom_torsion_site_symmetry_1
_geom_torsion_site_symmetry_2
_geom_torsion_site_symmetry_3
_geom_torsion_site_symmetry_4
_geom_torsion_publ_flag
N3 Zn1 N1 C31 -130.4(6) . . . . ?
N2 Zn1 N1 C31 137.7(6) . . . . ?
Cl1 Zn1 N1 C31 2.3(7) . . . . ?
N3 Zn1 N1 C30 46.8(4) . . . . ?
N2 Zn1 N1 C30 -45.1(4) . . . . ?
Cl1 Zn1 N1 C30 179.5(3) . . . . ?
N1 Zn1 N2 C37 -141.3(6) . . . . ?
N3 Zn1 N2 C37 122.2(6) . . . . ?
Cl1 Zn1 N2 C37 -7.8(6) . . . . ?
N1 Zn1 N2 C28 44.3(4) . . . . ?
N3 Zn1 N2 C28 -52.2(4) . . . . ?
Cl1 Zn1 N2 C28 177.7(3) . . . . ?
N1 Zn1 N3 C46 143.5(6) . . . . ?
N2 Zn1 N3 C46 -119.2(6) . . . . ?
Cl1 Zn1 N3 C46 11.9(6) . . . . ?
N1 Zn1 N3 C25 -43.5(4) . . . . ?
N2 Zn1 N3 C25 53.8(4) . . . . ?
Cl1 Zn1 N3 C25 -175.1(3) . . . . ?
C6 C1 C2 C3 1.5(10) . . . . ?
B1 C1 C2 C3 179.2(7) . . . . ?
C1 C2 C3 C4 -1.7(12) . . . . ?
C2 C3 C4 C5 0.7(13) . . . . ?
C3 C4 C5 C6 0.2(13) . . . . ?
C4 C5 C6 C1 -0.3(12) . . . . ?
C2 C1 C6 C5 -0.5(10) . . . . ?
B1 C1 C6 C5 -178.2(6) . . . . ?
C24 C8 C9 C10 -1.8(9) . . . . ?
C24 C8 C9 B1 175.3(6) . . . . ?
C23 C7 C10 C9 -3.2(11) . . . . ?
C8 C9 C10 C7 3.8(9) . . . . ?
B1 C9 C10 C7 -173.4(6) . . . . ?
C16 C11 C12 C13 -0.8(9) . . . . ?
C16 C11 C12 B1 174.1(6) . . . . ?
C11 C12 C13 C15 0.4(8) . . . . ?
B1 C12 C13 C15 -174.3(6) . . . . ?
C16 C14 C15 C13 0.7(9) . . . . ?
C12 C13 C15 C14 -0.4(9) . . . . ?
C12 C11 C16 C14 1.1(10) . . . . ?
C15 C14 C16 C11 -1.0(10) . . . . ?
C22 C17 C18 C19 4.7(8) . . . . ?
C22 C17 C18 B1 -171.6(5) . . . . ?
C17 C18 C19 C20 -3.9(8) . . . . ?
B1 C18 C19 C20 172.3(5) . . . . ?
C18 C19 C20 C21 0.5(10) . . . . ?
C19 C20 C21 C22 2.6(9) . . . . ?
C20 C21 C22 C17 -1.9(9) . . . . ?
C18 C17 C22 C21 -1.9(9) . . . . ?
C10 C7 C23 C24 0.2(11) . . . . ?
C7 C23 C24 C8 1.8(11) . . . . ?
C9 C8 C24 C23 -1.0(11) . . . . ?
C46 N3 C25 C26 -129.5(6) . . . . ?
Zn1 N3 C25 C26 56.6(6) . . . . ?
C46 N3 C25 C27 107.9(6) . . . . ?
Zn1 N3 C25 C27 -66.0(5) . . . . ?
N3 C25 C26 C30 -71.9(7) . . . . ?
C27 C25 C26 C30 49.7(7) . . . . ?
N3 C25 C27 C28 70.7(6) . . . . ?
C26 C25 C27 C28 -52.5(7) . . . . ?
C37 N2 C28 C27 -110.4(6) . . . . ?
Zn1 N2 C28 C27 64.8(5) . . . . ?
C37 N2 C28 C29 126.1(6) . . . . ?
Zn1 N2 C28 C29 -58.7(5) . . . . ?
C25 C27 C28 N2 -71.0(7) . . . . ?
C25 C27 C28 C29 52.4(7) . . . . ?
N2 C28 C29 C30 74.2(6) . . . . ?
C27 C28 C29 C30 -49.3(7) . . . . ?
C31 N1 C30 C29 -120.8(6) . . . . ?
Zn1 N1 C30 C29 61.5(5) . . . . ?
C31 N1 C30 C26 114.6(6) . . . . ?
Zn1 N1 C30 C26 -63.1(5) . . . . ?
C28 C29 C30 N1 -75.9(6) . . . . ?
C28 C29 C30 C26 46.8(7) . . . . ?
C25 C26 C30 N1 75.6(7) . . . . ?
C25 C26 C30 C29 -47.6(7) . . . . ?
C30 N1 C31 C32 -177.3(6) . . . . ?
Zn1 N1 C31 C32 -0.2(11) . . . . ?
N1 C31 C32 C33 174.8(7) . . . . ?
C31 C32 C33 C34 -176.7(7) . . . . ?
C32 C33 C34 C36 -15.1(14) . . . . ?
C32 C33 C34 C35 165.3(8) . . . . ?
C36 C34 C35 C55 -1.5(14) . . . . ?
C33 C34 C35 C55 178.1(9) . . . . ?
C35 C34 C36 C57 1.7(15) . . . . ?
C33 C34 C36 C57 -177.9(9) . . . . ?
C28 N2 C37 C38 -177.3(6) . . . . ?
Zn1 N2 C37 C38 8.6(10) . . . . ?
N2 C37 C38 C39 179.7(7) . . . . ?
C37 C38 C39 C40 -174.4(7) . . . . ?
C38 C39 C40 C45 -173.8(8) . . . . ?
C38 C39 C40 C41 6.9(13) . . . . ?
C45 C40 C41 C42 -1.3(14) . . . . ?
C39 C40 C41 C42 178.0(8) . . . . ?
C40 C41 C42 C43 1.4(16) . . . . ?
C41 C42 C43 C44 -1.5(18) . . . . ?
C42 C43 C44 C45 1.4(19) . . . . ?
C41 C40 C45 C44 1.2(14) . . . . ?
C39 C40 C45 C44 -178.1(9) . . . . ?
C43 C44 C45 C40 -1.3(17) . . . . ?
C25 N3 C46 C47 -171.7(6) . . . . ?
Zn1 N3 C46 C47 1.0(10) . . . . ?
N3 C46 C47 C48 169.2(7) . . . . ?
C46 C47 C48 C49 -171.8(6) . . . . ?
C47 C48 C49 C51 -6.7(11) . . . . ?
C47 C48 C49 C50 169.5(7) . . . . ?
C51 C49 C50 C54 1.6(11) . . . . ?
C48 C49 C50 C54 -174.9(7) . . . . ?
C50 C49 C51 C52 -1.2(11) . . . . ?
C48 C49 C51 C52 175.1(7) . . . . ?
C49 C51 C52 C53 -0.1(13) . . . . ?
C51 C52 C53 C54 1.1(13) . . . . ?
C52 C53 C54 C50 -0.7(12) . . . . ?
C49 C50 C54 C53 -0.6(12) . . . . ?
C34 C35 C55 C56 1.2(17) . . . . ?
C35 C55 C56 C57 -1(2) . . . . ?
C55 C56 C57 C36 1(2) . . . . ?
C34 C36 C57 C56 -1.6(18) . . . . ?
C6 C1 B1 C12 -144.3(6) . . . . ?
C2 C1 B1 C12 38.2(7) . . . . ?
C6 C1 B1 C18 96.0(7) . . . . ?
C2 C1 B1 C18 -81.5(7) . . . . ?
C6 C1 B1 C9 -25.5(8) . . . . ?
C2 C1 B1 C9 157.1(6) . . . . ?
C11 C12 B1 C1 39.2(7) . . . . ?
C13 C12 B1 C1 -146.5(5) . . . . ?
C11 C12 B1 C18 159.5(5) . . . . ?
C13 C12 B1 C18 -26.1(7) . . . . ?
C11 C12 B1 C9 -81.5(6) . . . . ?
C13 C12 B1 C9 92.9(6) . . . . ?
C19 C18 B1 C1 21.0(7) . . . . ?
C17 C18 B1 C1 -163.0(5) . . . . ?
C19 C18 B1 C12 -99.3(6) . . . . ?
C17 C18 B1 C12 76.7(6) . . . . ?
C19 C18 B1 C9 143.0(5) . . . . ?
C17 C18 B1 C9 -41.1(7) . . . . ?
C8 C9 B1 C1 -103.2(6) . . . . ?
C10 C9 B1 C1 73.7(7) . . . . ?
C8 C9 B1 C12 16.9(8) . . . . ?
C10 C9 B1 C12 -166.2(5) . . . . ?
C8 C9 B1 C18 135.3(6) . . . . ?
C10 C9 B1 C18 -47.8(7) . . . . ?
